data_2104509
loop_
_publ_author_name
'Marsh, Richard E.'

_publ_section_title
;
 Space groups <i>P</i>1 and <i>Cc</i>: how are they doing?
;
_journal_coeditor_code BK5088
_journal_issue 6
_journal_name_full 'Acta Crystallographica Section B'
_journal_page_first 782
_journal_page_last 783
_journal_paper_doi 10.1107/S0108768109046448
_journal_volume 65
_journal_year 2009
_chemical_formula_moiety 'C13 H12 O3'
_chemical_formula_sum 'C13 H12 O3'
_chemical_formula_weight 216.23
_chemical_name_systematic
;
7-Hydroxy-7,8,9,10-tetrahydrobenzo(h)coumarin.
;
_space_group_IT_number 15
_symmetry_cell_setting monoclinic
_symmetry_space_group_name_Hall '-C 2yc'
_symmetry_space_group_name_H-M 'C 1 2/c 1'
_cell_angle_alpha 90.00
_cell_angle_beta 107.486(4)
_cell_angle_gamma 90.00
_cell_formula_units_Z 16
_cell_length_a 25.765(3)
_cell_length_b 7.2986(8)
_cell_length_c 22.733(3)
_cell_measurement_reflns_used 2627
_cell_measurement_temperature 293(2)
_cell_measurement_theta_max 54.076
_cell_measurement_theta_min 5.710
_cell_volume 4077.4(9)
_diffrn_radiation_type MoK\a
_diffrn_radiation_wavelength 0.71073
_exptl_crystal_colour colorless
_exptl_crystal_density_diffrn 1.409
_exptl_crystal_F_000 1824
_exptl_crystal_size_max 0.511
_exptl_crystal_size_mid 0.267
_exptl_crystal_size_min 0.083
_cod_data_source_file bk5088.cif
_cod_data_source_block NICJEP
_cod_depositor_comments
;
The following automatic conversions were performed:
'_symmetry_cell_setting' value 'Monoclinic' changed to 'monoclinic'
according to '/home/saulius/struct/CIF-dictionaries/cif_core.dic'
dictionary named 'cif_core.dic' version 2.4.1 from 2010-06-29.

Automatic conversion script
Id: cif_fix_enum 1527 2010-12-29 10:47:43Z saulius 

The following automatic conversions were performed:

'_symmetry_cell_setting' value 'Monoclinic' changed to 'monoclinic'
according to /home/saulius/struct/CIF-dictionaries/cif_core.dic
dictionary named 'cif_core.dic' version 2.4.1 from 2010-06-29.

Automatic conversion script
Id: cif_fix_values 1715 2011-07-08 13:25:40Z adriana 
;
_cod_original_cell_volume 4077.3(8)
_cod_original_sg_symbol_H-M C2/c
_cod_database_code 2104509

loop_
_symmetry_equiv_pos_site_id
_symmetry_equiv_pos_as_xyz
1 x,y,z
2 -x,y,1/2-z
3 -x,-y,-z
4 x,-y,1/2+z
5 1/2+x,1/2+y,z
6 1/2-x,1/2+y,1/2-z
7 1/2-x,1/2-y,-z
8 1/2+x,1/2-y,1/2+z

loop_
_atom_site_label
_atom_site_type_symbol
_atom_site_fract_x
_atom_site_fract_y
_atom_site_fract_z
_atom_site_occupancy
O1 O 0.2524 0.4026 0.3908 1
O2 O 0.2926 0.5652 0.3365 1
O3 O 0.4224 1.0264 0.2234 1
H1 H 0.4457 1.0222 0.2050 1
C1 C 0.2630 0.5542 0.3776 1
C2 C 0.2484 0.7243 0.3998 1
H2 H 0.2284 0.7228 0.4276 1
C3 C 0.2624 0.8834 0.3815 1
H3 H 0.2526 0.9909 0.3972 1
C4 C 0.2926 0.8932 0.3380 1
C5 C 0.3066 0.7302 0.3164 1
C6 C 0.3354 0.7195 0.2738 1
C7 C 0.3515 0.8823 0.2540 1
C8 C 0.3378 1.0478 0.2751 1
H4 H 0.3486 1.1566 0.2610 1
C9 C 0.3086 1.0544 0.3163 1
H5 H 0.2994 1.1668 0.3296 1
C10 C 0.3476 0.5364 0.2517 1
H6 H 0.3144 0.4646 0.2392 1
H7 H 0.3733 0.4726 0.2856 1
C11 C 0.3710 0.5482 0.1984 1
H8 H 0.3418 0.5665 0.1604 1
H9 H 0.3889 0.4338 0.1950 1
C12 C 0.4107 0.7004 0.2070 1
H10 H 0.4264 0.6995 0.1734 1
H11 H 0.4396 0.6828 0.2450 1
C13 C 0.3840 0.8822 0.2086 1
H12 H 0.3599 0.9018 0.1682 1
O4 O 0.6690 0.5590 -0.0303 1
O5 O 0.6186 0.4221 0.0184 1
O6 O 0.4999 0.0123 0.1622 1
H13 H 0.5232 0.0165 0.1965 1
C14 C 0.6550 0.4152 -0.0154 1
C15 C 0.6708 0.2358 -0.0290 1
H14 H 0.6962 0.2250 -0.0505 1
C16 C 0.6507 0.0867 -0.0124 1
H15 H 0.6617 -0.0270 -0.0228 1
C17 C 0.6120 0.0962 0.0216 1
C18 C 0.5970 0.2672 0.0360 1
C19 C 0.5600 0.2946 0.0688 1
C20 C 0.5380 0.1409 0.0874 1
C21 C 0.5528 -0.0322 0.0734 1
H16 H 0.5376 -0.1344 0.0860 1
C22 C 0.5894 -0.0558 0.0414 1
H17 H 0.5991 -0.1732 0.0329 1
C23 C 0.5468 0.4860 0.0828 1
H18 H 0.5374 0.5576 0.0452 1
H19 H 0.5788 0.5410 0.1115 1
C24 C 0.5001 0.4950 0.1104 1
H20 H 0.5016 0.6107 0.1319 1
H21 H 0.4660 0.4904 0.0776 1
C25 C 0.5018 0.3423 0.1544 1
H22 H 0.5359 0.3458 0.1873 1
H23 H 0.4724 0.3566 0.1724 1
C26 C 0.4962 0.1616 0.1216 1
H24 H 0.4610 0.1603 0.0926 1

loop_
_geom_angle_atom_site_label_1
_geom_angle_atom_site_label_2
_geom_angle_atom_site_label_3
_geom_angle
_geom_angle_site_symmetry_1
_geom_angle_site_symmetry_2
_geom_angle_site_symmetry_3
_geom_angle_publ_flag
C1 O2 C5 122.14 . . . yes
C13 O3 H1 114.00 . . . no
C14 O5 C18 122.36 . . . yes
C26 O6 H13 118.00 . . . no
O1 C1 C2 127.44 . . . yes
O2 C1 C2 116.55 . . . yes
O1 C1 O2 116.01 . . . yes
C1 C2 C3 121.73 . . . no
C2 C3 C4 121.22 . . . no
C3 C4 C5 117.28 . . . no
C5 C4 C9 117.98 . . . no
C3 C4 C9 124.73 . . . no
O2 C5 C6 115.56 . . . yes
O2 C5 C4 121.06 . . . yes
C4 C5 C6 123.38 . . . no
C7 C6 C10 123.17 . . . no
C5 C6 C10 119.71 . . . no
C5 C6 C7 117.12 . . . no
C8 C7 C13 119.23 . . . no
C6 C7 C13 120.36 . . . no
C6 C7 C8 120.41 . . . no
C7 C8 C9 121.22 . . . no
C4 C9 C8 119.86 . . . no
C6 C10 C11 113.21 . . . no
C10 C11 C12 111.29 . . . no
C11 C12 C13 111.27 . . . no
C7 C13 C12 111.66 . . . no
O3 C13 C12 111.77 . . . yes
O3 C13 C7 109.19 . . . yes
O4 C14 C15 127.87 . . . yes
O5 C14 C15 115.99 . . . yes
O4 C14 O5 116.13 . . . yes
C14 C15 C16 122.36 . . . no
C15 C16 C17 120.96 . . . no
C16 C17 C18 117.56 . . . no
C16 C17 C22 124.24 . . . no
C18 C17 C22 118.20 . . . no
O5 C18 C17 120.73 . . . yes
O5 C18 C19 116.21 . . . yes
C17 C18 C19 123.06 . . . no
C18 C19 C23 119.04 . . . no
C20 C19 C23 123.65 . . . no
C18 C19 C20 117.30 . . . no
C19 C20 C21 120.32 . . . no
C21 C20 C26 119.80 . . . no
C19 C20 C26 119.85 . . . no
C20 C21 C22 121.35 . . . no
C17 C22 C21 119.75 . . . no
C19 C23 C24 112.85 . . . no
C23 C24 C25 112.25 . . . no
C24 C25 C26 110.18 . . . no
O6 C26 C25 112.07 . . . yes
C20 C26 C25 111.47 . . . no
O6 C26 C20 109.87 . . . yes

loop_
_geom_bond_atom_site_label_1
_geom_bond_atom_site_label_2
_geom_bond_distance
_geom_bond_site_symmetry_1
_geom_bond_site_symmetry_2
_geom_bond_publ_flag
O1 C1 1.1992 . . yes
O2 C1 1.3745 . . yes
O2 C5 1.3741 . . yes
O3 C13 1.4141 . . yes
O3 H1 0.8300 . . no
O4 C14 1.1916 . . yes
O5 C14 1.3804 . . yes
O5 C18 1.3718 . . yes
O6 C26 1.4126 . . yes
O6 H13 0.8300 . . no
C1 C2 1.4323 . . no
C2 C3 1.3198 . . no
C3 C4 1.4321 . . no
C4 C5 1.3759 . . no
C4 C9 1.3855 . . no
C5 C6 1.3879 . . no
C6 C7 1.3779 . . no
C6 C10 1.4940 . . no
C7 C13 1.5119 . . no
C7 C8 1.3840 . . no
C8 C9 1.3671 . . no
C10 C11 1.5093 . . no
C11 C12 1.4827 . . no
C12 C13 1.5001 . . no
C2 H2 0.9300 . . no
C3 H3 0.9300 . . no
C8 H4 0.9300 . . no
C9 H5 0.9300 . . no
C10 H7 0.9700 . . no
C10 H6 0.9700 . . no
C11 H8 0.9700 . . no
C11 H9 0.9700 . . no
C12 H11 0.9600 . . no
C12 H10 0.9700 . . no
C13 H12 0.9500 . . no
C14 C15 1.4323 . . no
C15 C16 1.3085 . . no
C16 C17 1.4351 . . no
C17 C18 1.3748 . . no
C17 C22 1.3892 . . no
C18 C19 1.3899 . . no
C19 C20 1.3793 . . no
C19 C23 1.4945 . . no
C20 C26 1.5134 . . no
C20 C21 1.3841 . . no
C21 C22 1.3639 . . no
C23 C24 1.5164 . . no
C24 C25 1.4894 . . no
C25 C26 1.5005 . . no
C15 H14 0.9300 . . no
C16 H15 0.9300 . . no
C21 H16 0.9300 . . no
C22 H17 0.9300 . . no
C23 H18 0.9700 . . no
C23 H19 0.9700 . . no
C24 H20 0.9700 . . no
C24 H21 0.9700 . . no
C25 H22 0.9700 . . no
C25 H23 0.9700 . . no
C26 H24 0.9500 . . no
